data_7050191
loop_
_publ_author_name
'Graham, Duncan'
'Kennedy, Alan R.'
'McHugh, Callum J.'
'Smith, W. Ewen'
'David, William I. F.'
'Shankland, Kenneth'
'Shankland, Norman'

_publ_section_title
;
 The crystal structures of three primary products from the selective
 reduction of 2,4,6-trinitrotoluene
;
_journal_issue 1
_journal_name_full 'New Journal of Chemistry'
_journal_page_first 161
_journal_paper_doi 10.1039/b309792g
_journal_volume 28
_journal_year 2004
_chemical_formula_sum 'C7 H7 N3 O5'
_chemical_formula_weight 213.16
_chemical_name_systematic
;
?
;
_space_group_IT_number 14
_symmetry_cell_setting monoclinic
_symmetry_space_group_name_Hall '-P 2ybc'
_symmetry_space_group_name_H-M 'P 1 21/c 1'
_atom_sites_solution_hydrogens geom
_atom_sites_solution_primary direct
_atom_sites_solution_secondary difmap
_audit_creation_method SHELXL-97
_cell_angle_alpha 90.00
_cell_angle_beta 116.586(2)
_cell_angle_gamma 90.00
_cell_formula_units_Z 4
_cell_length_a 15.0980(4)
_cell_length_b 3.9219(1)
_cell_length_c 16.4446(5)
_cell_measurement_reflns_used 2202
_cell_measurement_temperature 150(2)
_cell_measurement_theta_max 27.48
_cell_measurement_theta_min 3.13
_cell_volume 870.77(4)
_computing_data_collection 'Denzo & Collect'
_computing_structure_refinement 'SHELXL-97 (Sheldrick, 1997)'
_computing_structure_solution 'SHELXS-97 (Sheldrick, 1990)'
_diffrn_ambient_temperature 150(2)
_diffrn_measurement_device_type 'Nonius Kappa CCD'
_diffrn_measurement_method 'omega and phi scans'
_diffrn_radiation_monochromator graphite
_diffrn_radiation_source 'fine-focus sealed tube'
_diffrn_radiation_type MoK\a
_diffrn_radiation_wavelength 0.71073
_diffrn_reflns_av_R_equivalents 0.057
_diffrn_reflns_av_sigmaI/netI 0.0357
_diffrn_reflns_limit_h_max 20
_diffrn_reflns_limit_h_min -19
_diffrn_reflns_limit_k_max 4
_diffrn_reflns_limit_k_min -5
_diffrn_reflns_limit_l_max 21
_diffrn_reflns_limit_l_min -22
_diffrn_reflns_number 10574
_diffrn_reflns_theta_max 28.60
_diffrn_reflns_theta_min 1.51
_diffrn_standards_decay_% 0
_diffrn_standards_number 0
_exptl_absorpt_coefficient_mu 0.141
_exptl_absorpt_correction_type none
_exptl_crystal_colour yellow
_exptl_crystal_density_diffrn 1.626
_exptl_crystal_density_method 'not measured'
_exptl_crystal_description blade
_exptl_crystal_F_000 440
_exptl_crystal_size_max 0.50
_exptl_crystal_size_mid 0.30
_exptl_crystal_size_min 0.15
_refine_diff_density_max 0.266
_refine_diff_density_min -0.220
_refine_diff_density_rms 0.047
_refine_ls_extinction_method none
_refine_ls_goodness_of_fit_ref 1.042
_refine_ls_hydrogen_treatment mixed
_refine_ls_matrix_type full
_refine_ls_number_parameters 145
_refine_ls_number_reflns 2227
_refine_ls_number_restraints 0
_refine_ls_restrained_S_all 1.042
_refine_ls_R_factor_all 0.0642
_refine_ls_R_factor_gt 0.0417
_refine_ls_shift/su_max 0.001
_refine_ls_shift/su_mean 0.000
_refine_ls_structure_factor_coef Fsqd
_refine_ls_weighting_details 'w=1/[\s^2^(Fo^2^)+(0.0493P)^2^+0.3098P] where P=(Fo^2^+2Fc^2^)/3'
_refine_ls_weighting_scheme calc
_refine_ls_wR_factor_gt 0.1019
_refine_ls_wR_factor_ref 0.1120
_reflns_number_gt 1628
_reflns_number_total 2227
_reflns_threshold_expression >2sigma(I)
_cod_data_source_file b309792g.txt
_cod_data_source_block all
_cod_depositor_comments
;
The following automatic conversions were performed:

'_refine_ls_weighting_scheme' value 'calc
w=1/[\s^2^(Fo^2^)+(0.0493P)^2^+0.3098P] where P=(Fo^2^+2Fc^2^)/3' was
changed to 'calc'. New tag '_refine_ls_weighting_details' was
created. The value of the new tag was set to
'w=1/[\s^2^(Fo^2^)+(0.0493P)^2^+0.3098P] where P=(Fo^2^+2Fc^2^)/3'.

Automatic conversion script
Id: cif_fix_values 3143 2015-03-26 13:38:13Z robertas 
;
_cod_original_sg_symbol_H-M P21/c
_cod_database_code 7050191

loop_
_symmetry_equiv_pos_as_xyz
'x, y, z'
'-x, y+1/2, -z+1/2'
'-x, -y, -z'
'x, -y-1/2, z-1/2'

loop_
_atom_site_label
_atom_site_type_symbol
_atom_site_fract_x
_atom_site_fract_y
_atom_site_fract_z
_atom_site_U_iso_or_equiv
_atom_site_adp_type
_atom_site_occupancy
_atom_site_calc_flag
_atom_site_refinement_flags
_atom_site_disorder_assembly
_atom_site_disorder_group
O1 O 0.46018(8) 0.0678(3) 1.18929(7) 0.0350(3) Uani 1 d . . .
O2 O 0.42309(8) 0.3829(4) 0.89741(8) 0.0449(3) Uani 1 d . . .
O3 O 0.28990(10) 0.2700(4) 0.77678(8) 0.0564(4) Uani 1 d . . .
O4 O 0.00181(8) -0.1238(4) 0.90727(9) 0.0501(4) Uani 1 d . . .
O5 O 0.03255(9) -0.4536(3) 0.81823(8) 0.0474(4) Uani 1 d . . .
N1 N 0.36797(9) -0.1113(4) 1.15370(8) 0.0284(3) Uani 1 d . . .
N2 N 0.34052(9) 0.2598(4) 0.85922(8) 0.0298(3) Uani 1 d . . .
N3 N 0.05747(9) -0.2492(3) 0.88061(9) 0.0305(3) Uani 1 d . . .
C1 C 0.21413(10) -0.1788(4) 1.01962(9) 0.0226(3) Uani 1 d . . .
C2 C 0.31330(10) -0.0620(4) 1.05973(9) 0.0228(3) Uani 1 d . . .
C3 C 0.35498(10) 0.0799(4) 1.00748(9) 0.0235(3) Uani 1 d . . .
H3 H 0.4212 0.1619 1.0350 0.028 Uiso 1 calc R . .
C4 C 0.29758(10) 0.0989(4) 0.91418(9) 0.0239(3) Uani 1 d . . .
C5 C 0.20108(10) -0.0157(4) 0.87040(9) 0.0252(3) Uani 1 d . . .
H5 H 0.1636 -0.0062 0.8062 0.030 Uiso 1 calc R . .
C6 C 0.16244(10) -0.1451(4) 0.92603(9) 0.0235(3) Uani 1 d . . .
C7 C 0.17170(11) -0.3361(4) 1.07800(10) 0.0302(4) Uani 1 d . . .
H7A H 0.1534 -0.1556 1.1089 0.045 Uiso 1 calc R . .
H7B H 0.2212 -0.4855 1.1234 0.045 Uiso 1 calc R . .
H7C H 0.1128 -0.4696 1.0398 0.045 Uiso 1 calc R . .
H1 H 0.4995(18) -0.095(7) 1.2263(16) 0.073(8) Uiso 1 d . . .
H2 H 0.3374(13) -0.046(5) 1.1850(12) 0.037(5) Uiso 1 d . . .

loop_
_atom_site_aniso_label
_atom_site_aniso_U_11
_atom_site_aniso_U_22
_atom_site_aniso_U_33
_atom_site_aniso_U_23
_atom_site_aniso_U_13
_atom_site_aniso_U_12
O1 0.0261(5) 0.0478(7) 0.0235(5) -0.0013(5) 0.0045(4) -0.0021(5)
O2 0.0346(6) 0.0658(9) 0.0381(6) 0.0000(6) 0.0197(5) -0.0152(6)
O3 0.0587(8) 0.0879(11) 0.0217(6) 0.0009(7) 0.0171(6) -0.0280(8)
O4 0.0282(6) 0.0707(10) 0.0554(8) -0.0016(7) 0.0222(6) 0.0012(6)
O5 0.0376(7) 0.0412(7) 0.0437(7) -0.0073(6) 0.0007(5) -0.0048(6)
N1 0.0245(6) 0.0397(8) 0.0201(6) 0.0003(6) 0.0092(5) 0.0020(6)
N2 0.0339(7) 0.0347(8) 0.0249(6) -0.0019(6) 0.0168(5) -0.0026(6)
N3 0.0253(6) 0.0311(7) 0.0287(7) 0.0064(6) 0.0063(5) -0.0004(6)
C1 0.0247(7) 0.0208(7) 0.0240(7) 0.0011(6) 0.0125(5) 0.0039(6)
C2 0.0246(7) 0.0235(7) 0.0193(6) -0.0008(6) 0.0088(5) 0.0057(6)
C3 0.0209(6) 0.0255(7) 0.0240(7) -0.0021(6) 0.0100(6) 0.0019(6)
C4 0.0278(7) 0.0247(7) 0.0228(7) -0.0002(6) 0.0146(6) 0.0011(6)
C5 0.0270(7) 0.0267(8) 0.0190(6) -0.0005(6) 0.0078(6) 0.0021(6)
C6 0.0216(7) 0.0220(7) 0.0247(7) -0.0006(6) 0.0085(5) 0.0012(6)
C7 0.0315(8) 0.0327(8) 0.0297(8) 0.0053(7) 0.0166(6) 0.0021(7)

loop_
_atom_type_symbol
_atom_type_description
_atom_type_scat_dispersion_real
_atom_type_scat_dispersion_imag
_atom_type_scat_source
O O 0.0106 0.0060 'International Tables Vol C Tables 4.2.6.8 and 6.1.1.4'
N N 0.0061 0.0033 'International Tables Vol C Tables 4.2.6.8 and 6.1.1.4'
C C 0.0033 0.0016 'International Tables Vol C Tables 4.2.6.8 and 6.1.1.4'
H H 0.0000 0.0000 'International Tables Vol C Tables 4.2.6.8 and 6.1.1.4'

loop_
_geom_angle_atom_site_label_1
_geom_angle_atom_site_label_2
_geom_angle_atom_site_label_3
_geom_angle
_geom_angle_site_symmetry_1
_geom_angle_site_symmetry_3
_geom_angle_publ_flag
N1 O1 H1 99.0(16) . . ?
C2 N1 O1 111.63(12) . . ?
C2 N1 H2 113.9(11) . . ?
O1 N1 H2 107.0(12) . . ?
O2 N2 O3 123.14(13) . . ?
O2 N2 C4 119.01(12) . . ?
O3 N2 C4 117.83(12) . . ?
O4 N3 O5 124.56(14) . . ?
O4 N3 C6 117.78(13) . . ?
O5 N3 C6 117.66(13) . . ?
C6 C1 C2 116.06(12) . . ?
C6 C1 C7 123.98(13) . . ?
C2 C1 C7 119.95(12) . . ?
C3 C2 N1 122.08(13) . . ?
C3 C2 C1 121.29(12) . . ?
N1 C2 C1 116.57(12) . . ?
C4 C3 C2 118.33(13) . . ?
C4 C3 H3 120.8 . . ?
C2 C3 H3 120.8 . . ?
C5 C4 C3 123.45(13) . . ?
C5 C4 N2 118.19(12) . . ?
C3 C4 N2 118.33(13) . . ?
C4 C5 C6 115.72(12) . . ?
C4 C5 H5 122.1 . . ?
C6 C5 H5 122.1 . . ?
C5 C6 C1 125.10(13) . . ?
C5 C6 N3 116.24(12) . . ?
C1 C6 N3 118.65(12) . . ?
C1 C7 H7A 109.5 . . ?
C1 C7 H7B 109.5 . . ?
H7A C7 H7B 109.5 . . ?
C1 C7 H7C 109.5 . . ?
H7A C7 H7C 109.5 . . ?
H7B C7 H7C 109.5 . . ?

loop_
_geom_bond_atom_site_label_1
_geom_bond_atom_site_label_2
_geom_bond_distance
_geom_bond_site_symmetry_2
_geom_bond_publ_flag
O1 N1 1.4299(17) . ?
O1 H1 0.90(3) . ?
O2 N2 1.2170(17) . ?
O3 N2 1.2231(17) . ?
O4 N3 1.2124(18) . ?
O5 N3 1.2211(18) . ?
N1 C2 1.4018(17) . ?
N1 H2 0.869(18) . ?
N2 C4 1.4697(18) . ?
N3 C6 1.4753(18) . ?
C1 C6 1.3856(19) . ?
C1 C2 1.4151(19) . ?
C1 C7 1.5044(19) . ?
C2 C3 1.3884(19) . ?
C3 C4 1.3859(19) . ?
C3 H3 0.9500 . ?
C4 C5 1.380(2) . ?
C5 C6 1.383(2) . ?
C5 H5 0.9500 . ?
C7 H7A 0.9800 . ?
C7 H7B 0.9800 . ?
C7 H7C 0.9800 . ?

loop_
_geom_torsion_atom_site_label_1
_geom_torsion_atom_site_label_2
_geom_torsion_atom_site_label_3
_geom_torsion_atom_site_label_4
_geom_torsion
_geom_torsion_site_symmetry_1
_geom_torsion_site_symmetry_2
_geom_torsion_site_symmetry_3
_geom_torsion_site_symmetry_4
_geom_torsion_publ_flag
O1 N1 C2 C3 13.08(19) . . . . ?
O1 N1 C2 C1 -169.74(12) . . . . ?
C6 C1 C2 C3 0.5(2) . . . . ?
C7 C1 C2 C3 179.09(13) . . . . ?
C6 C1 C2 N1 -176.72(13) . . . . ?
C7 C1 C2 N1 1.9(2) . . . . ?
N1 C2 C3 C4 175.80(14) . . . . ?
C1 C2 C3 C4 -1.3(2) . . . . ?
C2 C3 C4 C5 0.1(2) . . . . ?
C2 C3 C4 N2 177.91(13) . . . . ?
O2 N2 C4 C5 175.05(14) . . . . ?
O3 N2 C4 C5 -3.3(2) . . . . ?
O2 N2 C4 C3 -2.9(2) . . . . ?
O3 N2 C4 C3 178.75(15) . . . . ?
C3 C4 C5 C6 1.8(2) . . . . ?
N2 C4 C5 C6 -176.06(13) . . . . ?
C4 C5 C6 C1 -2.7(2) . . . . ?
C4 C5 C6 N3 176.43(13) . . . . ?
C2 C1 C6 C5 1.6(2) . . . . ?
C7 C1 C6 C5 -176.95(14) . . . . ?
C2 C1 C6 N3 -177.51(13) . . . . ?
C7 C1 C6 N3 4.0(2) . . . . ?
O4 N3 C6 C5 -124.54(16) . . . . ?
O5 N3 C6 C5 54.85(18) . . . . ?
O4 N3 C6 C1 54.64(19) . . . . ?
O5 N3 C6 C1 -125.97(15) . . . . ?

loop_
_cod_related_entry_id
_cod_related_entry_database
_cod_related_entry_code
1 ChemSpider 4588399
